data_2312609
loop_
_publ_author_name
'Zigelstein, Rachel'
'Lough, Alan J.'
'Bender, Timothy P.'

_publ_section_title
;
 The influence of the axial group on the crystal structures of boron
 subphthalocyanines.
;
_journal_coeditor_code DG3059
_journal_issue 10
_journal_name_full 'Acta crystallographica. Section C, Structural chemistry'
_journal_paper_doi 10.1107/S2053229624006934
_journal_volume 80
_journal_year 2024
_chemical_formula_iupac 'C34 H19 B N6 O'
_chemical_formula_moiety 'C34 H19 B N6 O'
_chemical_formula_sum 'C34 H19 B N6 O'
_chemical_formula_weight 538.36
_chemical_name_systematic
;
(Naphthalen-2-olato)(subphthalocyaninato)boron
;
_space_group_crystal_system orthorhombic
_space_group_IT_number 62
_space_group_name_Hall '-P 2ac 2n'
_space_group_name_H-M_alt 'P n m a'
_atom_sites_solution_hydrogens geom
_atom_sites_solution_primary direct
_audit_creation_method SHELXL-2019/1
_cell_angle_alpha 90
_cell_angle_beta 90
_cell_angle_gamma 90
_cell_formula_units_Z 4
_cell_length_a 17.133(3)
_cell_length_b 13.929(2)
_cell_length_c 10.3669(16)
_cell_measurement_reflns_used 2369
_cell_measurement_temperature 150(2)
_cell_measurement_theta_max 25.46
_cell_measurement_theta_min 2.38
_cell_volume 2474.0(7)
_computing_cell_refinement
;
APEX4 (Bruker, 2021)
;
_computing_data_collection
;
APEX4 (Bruker, 2021)
;
_computing_data_reduction
;
APEX4 (Bruker, 2021)
;
_computing_molecular_graphics
;
PLATON (Spek, 2020)
;
_computing_publication_material
;
SHELXTL (Sheldrick, 2008)
;
_computing_structure_refinement
;
SHELXL2019 (Sheldrick, 2015<i>b</i>)
;
_computing_structure_solution
;
SHELXT2018 (Sheldrick, 2015<i>a</i>)
;
_diffrn_ambient_temperature 150(2)
_diffrn_measured_fraction_theta_full 1.000
_diffrn_measured_fraction_theta_max 0.999
_diffrn_measurement_device_type 'Bruker Kappa APEX-DUO CMOS PHOTON II'
_diffrn_measurement_method '\f and \w scans'
_diffrn_radiation_type MoK\a
_diffrn_radiation_wavelength 0.71073
_diffrn_reflns_av_R_equivalents 0.0918
_diffrn_reflns_av_unetI/netI 0.0763
_diffrn_reflns_limit_h_max 22
_diffrn_reflns_limit_h_min -21
_diffrn_reflns_limit_k_max 18
_diffrn_reflns_limit_k_min -12
_diffrn_reflns_limit_l_max 13
_diffrn_reflns_limit_l_min -13
_diffrn_reflns_number 17347
_diffrn_reflns_theta_full 25.242
_diffrn_reflns_theta_max 27.503
_diffrn_reflns_theta_min 2.296
_diffrn_source 'sealed tube with Bruker Triumph monochromator'
_exptl_absorpt_coefficient_mu 0.090
_exptl_absorpt_correction_T_max 0.7456
_exptl_absorpt_correction_T_min 0.6091
_exptl_absorpt_correction_type multi-scan
_exptl_absorpt_process_details
;
(SADABS; Krause <i>et al.</i>,  2015)
;
_exptl_crystal_colour pink
_exptl_crystal_density_diffrn 1.445
_exptl_crystal_description Shard
_exptl_crystal_F_000 1112
_exptl_crystal_size_max 0.260
_exptl_crystal_size_mid 0.150
_exptl_crystal_size_min 0.080
_refine_diff_density_max 0.256
_refine_diff_density_min -0.276
_refine_ls_extinction_method none
_refine_ls_goodness_of_fit_ref 1.045
_refine_ls_hydrogen_treatment constr
_refine_ls_matrix_type full
_refine_ls_number_parameters 217
_refine_ls_number_reflns 2963
_refine_ls_number_restraints 0
_refine_ls_restrained_S_all 1.045
_refine_ls_R_factor_all 0.1033
_refine_ls_R_factor_gt 0.0523
_refine_ls_shift/su_max 0.000
_refine_ls_shift/su_mean 0.000
_refine_ls_structure_factor_coef Fsqd
_refine_ls_weighting_details 'w=1/[\s^2^(Fo^2^)+(0.0341P)^2^+0.9945P] where P=(Fo^2^+2Fc^2^)/3'
_refine_ls_weighting_scheme calc
_refine_ls_wR_factor_gt 0.0997
_refine_ls_wR_factor_ref 0.1186
_reflns_number_gt 1878
_reflns_number_total 2963
_reflns_threshold_expression 'I > 2\s(I)'
_cod_data_source_file dg3059.cif
_cod_data_source_block d23108a_a
_cod_database_code 2312609
_shelx_space_group_comment
;
The symmetry employed for this shelxl refinement is uniquely defined
by the following loop, which should always be used as a source of
symmetry information in preference to the above space-group names.
They are only intended as comments.
;
_shelx_estimated_absorpt_t_min 0.977
_shelx_estimated_absorpt_t_max 0.993

loop_
_space_group_symop_operation_xyz
'x, y, z'
'-x+1/2, -y, z+1/2'
'-x, y+1/2, -z'
'x+1/2, -y+1/2, -z+1/2'
'-x, -y, -z'
'x-1/2, y, -z-1/2'
'x, -y-1/2, z'
'-x-1/2, y-1/2, z-1/2'

loop_
_atom_site_type_symbol
_atom_site_label
_atom_site_fract_x
_atom_site_fract_y
_atom_site_fract_z
_atom_site_U_iso_or_equiv
_atom_site_adp_type
_atom_site_calc_flag
_atom_site_occupancy
_atom_site_disorder_assembly
_atom_site_disorder_group
O O1 0.59212(11) 0.250000 0.05723(17) 0.0314(5) Uani d 1 . .
N N1 0.57797(12) 0.250000 0.2966(2) 0.0192(5) Uani d 1 . .
N N2 0.59624(9) 0.08455(11) 0.34594(14) 0.0225(4) Uani d 1 . .
N N3 0.68267(9) 0.16555(10) 0.20190(14) 0.0206(4) Uani d 1 . .
N N4 0.80024(13) 0.250000 0.1556(2) 0.0235(5) Uani d 1 . .
C C1 0.43709(11) 0.19995(15) 0.66531(18) 0.0280(5) Uani d 1 . .
H H1 0.411493 0.166663 0.733194 0.034 Uiso calc 1 . .
C C2 0.47342(10) 0.14803(15) 0.56894(18) 0.0252(4) Uani d 1 . .
H H2 0.473573 0.079829 0.569892 0.030 Uiso calc 1 . .
C C3 0.50988(10) 0.19921(13) 0.47016(17) 0.0204(4) Uani d 1 . .
C C4 0.55865(11) 0.16829(13) 0.36331(17) 0.0206(4) Uani d 1 . .
C C5 0.66114(11) 0.08664(13) 0.27245(17) 0.0210(4) Uani d 1 . .
C C6 0.72892(11) 0.02434(13) 0.27627(17) 0.0233(4) Uani d 1 . .
C C7 0.74262(12) -0.06215(14) 0.34004(19) 0.0287(5) Uani d 1 . .
H H7A 0.701759 -0.094351 0.384388 0.034 Uiso calc 1 . .
C C8 0.81729(13) -0.09982(15) 0.3370(2) 0.0335(5) Uani d 1 . .
H H8A 0.827620 -0.158970 0.379338 0.040 Uiso calc 1 . .
C C9 0.87772(13) -0.05256(16) 0.2730(2) 0.0359(5) Uani d 1 . .
H H9A 0.928086 -0.081037 0.270487 0.043 Uiso calc 1 . .
C C10 0.86578(12) 0.03504(15) 0.2129(2) 0.0308(5) Uani d 1 . .
H H10A 0.907557 0.067706 0.171646 0.037 Uiso calc 1 . .
C C11 0.79093(11) 0.07398(14) 0.21471(18) 0.0249(4) Uani d 1 . .
C C12 0.76111(11) 0.16782(13) 0.17731(16) 0.0223(4) Uani d 1 . .
C C13 0.45932(13) 0.30777(14) 0.0242(2) 0.0255(9) Uani d 0.5 A -1
H H13 0.474810 0.373095 0.030414 0.031 Uiso calc 0.5 A -1
C C14 0.51433(10) 0.23520(18) 0.03849(18) 0.0211(10) Uani d 0.5 A -1
C C15 0.49167(12) 0.13962(16) 0.0294(2) 0.0296(10) Uani d 0.5 A -1
H H15 0.529267 0.090016 0.039168 0.036 Uiso calc 0.5 A -1
C C16 0.41400(14) 0.11661(13) 0.0060(2) 0.0324(10) Uani d 0.5 A -1
H H16 0.398511 0.051288 -0.000158 0.039 Uiso calc 0.5 A -1
C C17 0.35899(10) 0.18919(16) -0.00823(14) 0.0240(11) Uani d 0.5 A -1
C C18 0.38165(11) 0.28477(15) 0.00085(13) 0.0221(12) Uani d 0.5 A -1
C C19 0.32664(16) 0.35734(19) -0.0134(2) 0.0326(12) Uani d 0.5 A -1
H H19 0.342132 0.422667 -0.007226 0.039 Uiso calc 0.5 A -1
C C20 0.24897(15) 0.3343(3) -0.0368(2) 0.0317(15) Uani d 0.5 A -1
H H20 0.211375 0.383944 -0.046552 0.038 Uiso calc 0.5 A -1
C C21 0.22631(10) 0.2388(3) -0.04587(19) 0.0407(14) Uani d 0.5 A -1
H H21 0.173223 0.223042 -0.061839 0.049 Uiso calc 0.5 A -1
C C22 0.28132(11) 0.1662(2) -0.0316(2) 0.0388(17) Uani d 0.5 A -1
H H22 0.265826 0.100863 -0.037800 0.047 Uiso calc 0.5 A -1
B B1 0.63003(17) 0.250000 0.1813(3) 0.0205(7) Uani d 1 A .

loop_
_atom_site_aniso_label
_atom_site_aniso_U_11
_atom_site_aniso_U_22
_atom_site_aniso_U_33
_atom_site_aniso_U_12
_atom_site_aniso_U_13
_atom_site_aniso_U_23
O1 0.0203(11) 0.0549(13) 0.0189(9) 0.000 0.0012(8) 0.000
N1 0.0167(12) 0.0221(11) 0.0189(11) 0.000 0.0000(9) 0.000
N2 0.0212(8) 0.0235(9) 0.0227(8) -0.0005(7) 0.0014(7) -0.0016(7)
N3 0.0211(9) 0.0222(8) 0.0186(8) -0.0002(7) 0.0031(7) -0.0005(6)
N4 0.0249(12) 0.0259(12) 0.0196(11) 0.000 0.0023(10) 0.000
C1 0.0210(10) 0.0447(12) 0.0184(9) -0.0031(9) 0.0023(8) 0.0035(9)
C2 0.0183(10) 0.0331(11) 0.0243(10) -0.0023(9) -0.0001(8) 0.0046(9)
C3 0.0148(9) 0.0282(10) 0.0183(9) -0.0010(8) -0.0008(7) 0.0009(7)
C4 0.0188(10) 0.0225(10) 0.0206(9) -0.0026(8) -0.0021(8) 0.0010(8)
C5 0.0246(10) 0.0202(9) 0.0182(9) -0.0017(8) -0.0008(8) -0.0023(8)
C6 0.0270(11) 0.0227(10) 0.0202(10) 0.0014(8) 0.0026(8) -0.0030(8)
C7 0.0356(12) 0.0235(10) 0.0269(10) 0.0012(9) 0.0030(9) -0.0004(8)
C8 0.0435(14) 0.0271(11) 0.0298(11) 0.0114(10) 0.0003(10) 0.0018(9)
C9 0.0339(13) 0.0426(13) 0.0311(12) 0.0160(10) 0.0050(10) 0.0018(10)
C10 0.0264(11) 0.0361(12) 0.0299(11) 0.0045(9) 0.0060(9) 0.0006(9)
C11 0.0278(11) 0.0278(10) 0.0192(9) 0.0040(9) 0.0028(9) -0.0017(8)
C12 0.0224(11) 0.0282(11) 0.0163(9) 0.0014(8) 0.0032(8) -0.0021(7)
C13 0.031(2) 0.022(2) 0.023(2) -0.0020(18) -0.0011(18) -0.0026(17)
C14 0.0255(17) 0.024(3) 0.0142(14) 0.0002(18) 0.0016(12) 0.0006(17)
C15 0.033(3) 0.035(3) 0.020(2) -0.001(2) -0.0028(18) 0.0035(19)
C16 0.045(3) 0.028(2) 0.025(2) -0.010(2) 0.003(2) 0.0016(17)
C17 0.025(3) 0.026(3) 0.021(2) -0.018(2) 0.0038(19) -0.0007(19)
C18 0.022(2) 0.027(3) 0.0172(19) 0.0052(18) 0.0000(17) -0.0003(14)
C19 0.024(3) 0.049(3) 0.025(2) -0.008(3) -0.002(2) -0.010(2)
C20 0.034(4) 0.044(3) 0.018(2) 0.006(3) 0.0035(19) -0.008(2)
C21 0.0253(19) 0.074(4) 0.0224(16) -0.030(4) 0.0011(14) -0.008(4)
C22 0.037(5) 0.057(4) 0.022(3) -0.012(3) 0.007(2) -0.005(3)
B1 0.0187(16) 0.0232(16) 0.0195(15) 0.000 0.0022(12) 0.000

loop_
_atom_type_symbol
_atom_type_description
_atom_type_scat_dispersion_real
_atom_type_scat_dispersion_imag
_atom_type_scat_source
C C 0.0033 0.0016 'International Tables Vol C Tables 4.2.6.8 and 6.1.1.4'
H H 0.0000 0.0000 'International Tables Vol C Tables 4.2.6.8 and 6.1.1.4'
B B 0.0013 0.0007 'International Tables Vol C Tables 4.2.6.8 and 6.1.1.4'
N N 0.0061 0.0033 'International Tables Vol C Tables 4.2.6.8 and 6.1.1.4'
O O 0.0106 0.0060 'International Tables Vol C Tables 4.2.6.8 and 6.1.1.4'

loop_
_geom_angle_atom_site_label_1
_geom_angle_atom_site_label_2
_geom_angle_atom_site_label_3
_geom_angle_site_symmetry_1
_geom_angle_site_symmetry_3
_geom_angle
_geom_angle_publ_flag
C14 O1 B1 . . 124.61(19) ?
C4 N1 C4 . 7_565 112.1(2) ?
C4 N1 B1 . . 123.23(11) ?
C4 N1 B1 7_565 . 123.24(11) ?
C4 N2 C5 . . 116.88(15) ?
C12 N3 C5 . . 112.48(15) ?
C12 N3 B1 . . 123.15(16) ?
C5 N3 B1 . . 122.93(16) ?
C12 N4 C12 7_565 . 116.6(2) ?
C2 C1 C1 . 7_565 121.57(12) ?
C2 C1 H1 . . 119.2 ?
C1 C1 H1 7_565 . 119.2 ?
C1 C2 C3 . . 117.70(19) ?
C1 C2 H2 . . 121.1 ?
C3 C2 H2 . . 121.1 ?
C2 C3 C3 . 7_565 120.73(11) ?
C2 C3 C4 . . 131.72(18) ?
C3 C3 C4 7_565 . 107.25(10) ?
N2 C4 N1 . . 122.45(17) ?
N2 C4 C3 . . 129.41(17) ?
N1 C4 C3 . . 106.08(16) ?
N2 C5 N3 . . 122.73(16) ?
N2 C5 C6 . . 129.21(16) ?
N3 C5 C6 . . 106.19(16) ?
C7 C6 C11 . . 120.55(18) ?
C7 C6 C5 . . 131.67(18) ?
C11 C6 C5 . . 107.19(16) ?
C8 C7 C6 . . 118.21(19) ?
C8 C7 H7A . . 120.9 ?
C6 C7 H7A . . 120.9 ?
C7 C8 C9 . . 121.21(19) ?
C7 C8 H8A . . 119.4 ?
C9 C8 H8A . . 119.4 ?
C10 C9 C8 . . 121.34(19) ?
C10 C9 H9A . . 119.3 ?
C8 C9 H9A . . 119.3 ?
C9 C10 C11 . . 118.25(19) ?
C9 C10 H10A . . 120.9 ?
C11 C10 H10A . . 120.9 ?
C10 C11 C6 . . 120.37(18) ?
C10 C11 C12 . . 132.01(19) ?
C6 C11 C12 . . 107.13(16) ?
N4 C12 N3 . . 122.70(17) ?
N4 C12 C11 . . 129.31(18) ?
N3 C12 C11 . . 105.91(16) ?
C14 C13 C18 . . 120.0 ?
C14 C13 H13 . . 120.0 ?
C18 C13 H13 . . 120.0 ?
O1 C14 C13 . . 124.63(16) ?
O1 C14 C15 . . 115.33(16) ?
C13 C14 C15 . . 120.0 ?
C14 C15 C16 . . 120.0 ?
C14 C15 H15 . . 120.0 ?
C16 C15 H15 . . 120.0 ?
C15 C16 C17 . . 120.0 ?
C15 C16 H16 . . 120.0 ?
C17 C16 H16 . . 120.0 ?
C18 C17 C16 . . 120.0 ?
C18 C17 C22 . . 120.0 ?
C16 C17 C22 . . 120.0 ?
C17 C18 C19 . . 120.0 ?
C17 C18 C13 . . 120.0 ?
C19 C18 C13 . . 120.0 ?
C20 C19 C18 . . 120.0 ?
C20 C19 H19 . . 120.0 ?
C18 C19 H19 . . 120.0 ?
C19 C20 C21 . . 120.0 ?
C19 C20 H20 . . 120.0 ?
C21 C20 H20 . . 120.0 ?
C20 C21 C22 . . 120.0 ?
C20 C21 H21 . . 120.0 ?
C22 C21 H21 . . 120.0 ?
C21 C22 C17 . . 120.0 ?
C21 C22 H22 . . 120.0 ?
C17 C22 H22 . . 120.0 ?
O1 B1 N1 . . 116.5(2) ?
O1 B1 N3 . 7_565 113.48(15) ?
N1 B1 N3 . 7_565 104.25(15) ?
O1 B1 N3 . . 113.48(15) ?
N1 B1 N3 . . 104.25(15) ?
N3 B1 N3 7_565 . 103.5(2) ?

loop_
_geom_bond_atom_site_label_1
_geom_bond_atom_site_label_2
_geom_bond_site_symmetry_2
_geom_bond_distance
_geom_bond_publ_flag
O1 C14 . 1.362(2) ?
O1 B1 . 1.441(3) ?
N1 C4 . 1.372(2) ?
N1 C4 7_565 1.372(2) ?
N1 B1 . 1.491(4) ?
N2 C4 . 1.345(2) ?
N2 C5 . 1.348(2) ?
N3 C12 . 1.368(2) ?
N3 C5 . 1.371(2) ?
N3 B1 . 1.498(2) ?
N4 C12 7_565 1.345(2) ?
N4 C12 . 1.345(2) ?
C1 C2 . 1.382(3) ?
C1 C1 7_565 1.394(4) ?
C1 H1 . 0.9500 ?
C2 C3 . 1.395(3) ?
C2 H2 . 0.9500 ?
C3 C3 7_565 1.415(4) ?
C3 C4 . 1.453(3) ?
C5 C6 . 1.450(3) ?
C6 C7 . 1.394(3) ?
C6 C11 . 1.419(3) ?
C7 C8 . 1.383(3) ?
C7 H7A . 0.9500 ?
C8 C9 . 1.395(3) ?
C8 H8A . 0.9500 ?
C9 C10 . 1.385(3) ?
C9 H9A . 0.9500 ?
C10 C11 . 1.393(3) ?
C10 H10A . 0.9500 ?
C11 C12 . 1.456(3) ?
C13 C14 . 1.3900 ?
C13 C18 . 1.3900 ?
C13 H13 . 0.9500 ?
C14 C15 . 1.3900 ?
C15 C16 . 1.3900 ?
C15 H15 . 0.9500 ?
C16 C17 . 1.3900 ?
C16 H16 . 0.9500 ?
C17 C18 . 1.3900 ?
C17 C22 . 1.3900 ?
C18 C19 . 1.3900 ?
C19 C20 . 1.3900 ?
C19 H19 . 0.9500 ?
C20 C21 . 1.3900 ?
C20 H20 . 0.9500 ?
C21 C22 . 1.3900 ?
C21 H21 . 0.9500 ?
C22 H22 . 0.9500 ?

loop_
_geom_torsion_atom_site_label_1
_geom_torsion_atom_site_label_2
_geom_torsion_atom_site_label_3
_geom_torsion_atom_site_label_4
_geom_torsion_site_symmetry_1
_geom_torsion_site_symmetry_2
_geom_torsion_site_symmetry_3
_geom_torsion_site_symmetry_4
_geom_torsion
_geom_torsion_publ_flag
C1 C1 C2 C3 7_565 . . . -0.5(2) ?
C1 C2 C3 C3 . . . 7_565 0.5(2) ?
C1 C2 C3 C4 . . . . 173.30(19) ?
C5 N2 C4 N1 . . . . 8.7(3) ?
C5 N2 C4 C3 . . . . -152.58(18) ?
C4 N1 C4 N2 7_565 . . . -153.68(13) ?
B1 N1 C4 N2 . . . . 13.0(3) ?
C4 N1 C4 C3 7_565 . . . 11.4(3) ?
B1 N1 C4 C3 . . . . 178.0(2) ?
C2 C3 C4 N2 . . . . -16.5(3) ?
C3 C3 C4 N2 7_565 . . . 157.01(17) ?
C2 C3 C4 N1 . . . . 179.88(19) ?
C3 C3 C4 N1 7_565 . . . -6.62(16) ?
C4 N2 C5 N3 . . . . -9.7(3) ?
C4 N2 C5 C6 . . . . 152.53(18) ?
C12 N3 C5 N2 . . . . 155.83(17) ?
B1 N3 C5 N2 . . . . -10.9(3) ?
C12 N3 C5 C6 . . . . -9.90(19) ?
B1 N3 C5 C6 . . . . -176.59(17) ?
N2 C5 C6 C7 . . . . 11.1(3) ?
N3 C5 C6 C7 . . . . 175.57(19) ?
N2 C5 C6 C11 . . . . -159.89(18) ?
N3 C5 C6 C11 . . . . 4.58(19) ?
C11 C6 C7 C8 . . . . -2.6(3) ?
C5 C6 C7 C8 . . . . -172.59(19) ?
C6 C7 C8 C9 . . . . 0.5(3) ?
C7 C8 C9 C10 . . . . 1.7(3) ?
C8 C9 C10 C11 . . . . -1.8(3) ?
C9 C10 C11 C6 . . . . -0.2(3) ?
C9 C10 C11 C12 . . . . 170.6(2) ?
C7 C6 C11 C10 . . . . 2.5(3) ?
C5 C6 C11 C10 . . . . 174.69(17) ?
C7 C6 C11 C12 . . . . -170.40(17) ?
C5 C6 C11 C12 . . . . 1.8(2) ?
C12 N4 C12 N3 7_565 . . . 9.3(3) ?
C12 N4 C12 C11 7_565 . . . -151.92(15) ?
C5 N3 C12 N4 . . . . -154.01(18) ?
B1 N3 C12 N4 . . . . 12.6(3) ?
C5 N3 C12 C11 . . . . 10.98(19) ?
B1 N3 C12 C11 . . . . 177.64(18) ?
C10 C11 C12 N4 . . . . -15.6(3) ?
C6 C11 C12 N4 . . . . 156.1(2) ?
C10 C11 C12 N3 . . . . -179.3(2) ?
C6 C11 C12 N3 . . . . -7.52(19) ?
B1 O1 C14 C13 . . . . 96.59(13) ?
B1 O1 C14 C15 . . . . -85.63(15) ?
C18 C13 C14 O1 . . . . 177.68(17) ?
C18 C13 C14 C15 . . . . 0.0 ?
O1 C14 C15 C16 . . . . -177.89(16) ?
C13 C14 C15 C16 . . . . 0.0 ?
C14 C15 C16 C17 . . . . 0.0 ?
C15 C16 C17 C18 . . . . 0.0 ?
C15 C16 C17 C22 . . . . 180.0 ?
C16 C17 C18 C19 . . . . 180.0 ?
C22 C17 C18 C19 . . . . 0.0 ?
C16 C17 C18 C13 . . . . 0.0 ?
C22 C17 C18 C13 . . . . 180.0 ?
C14 C13 C18 C17 . . . . 0.0 ?
C14 C13 C18 C19 . . . . 180.0 ?
C17 C18 C19 C20 . . . . 0.0 ?
C13 C18 C19 C20 . . . . 180.0 ?
C18 C19 C20 C21 . . . . 0.0 ?
C19 C20 C21 C22 . . . . 0.0 ?
C20 C21 C22 C17 . . . . 0.0 ?
C18 C17 C22 C21 . . . . 0.0 ?
C16 C17 C22 C21 . . . . 180.0 ?
C14 O1 B1 N1 . . . . -10.60(13) ?
C14 O1 B1 N3 . . . 7_565 -131.68(19) ?
C14 O1 B1 N3 . . . . 110.5(2) ?
C4 N1 B1 O1 . . . . 97.41(19) ?
C4 N1 B1 O1 7_565 . . . -97.41(19) ?
C4 N1 B1 N3 . . . 7_565 -136.73(18) ?
C4 N1 B1 N3 7_565 . . 7_565 28.5(3) ?
C4 N1 B1 N3 . . . . -28.5(3) ?
C4 N1 B1 N3 7_565 . . . 136.72(18) ?
C12 N3 B1 O1 . . . . 94.4(2) ?
C5 N3 B1 O1 . . . . -100.4(2) ?
C12 N3 B1 N1 . . . . -137.90(17) ?
C5 N3 B1 N1 . . . . 27.4(2) ?
C12 N3 B1 N3 . . . 7_565 -29.1(3) ?
C5 N3 B1 N3 . . . 7_565 136.18(15) ?
